data_2005993
loop_
_publ_author_name
'In, Y.'
'Nagata, H.'
'Doi, M.'
'Ishida, T.'
'Wakahara, A.'

_publ_section_title
;
 Imidazole-4-acetic Acid--Picric Acid (1/1) Complex
;
_journal_issue 3
_journal_name_full 'Acta Crystallographica Section C'
_journal_page_first 367
_journal_page_last 369
_journal_paper_doi 10.1107/S0108270196012899
_journal_volume 53
_journal_year 1997
_chemical_formula_iupac 'C5 H7 N2 O2 + , C6 H2 N3 O7 -'
_chemical_formula_moiety 'C5 H7 N2 O2+,C6 H2 N3 O7-'
_chemical_formula_structural C5H7N2O2+.C6H2N3O7-
_chemical_formula_sum 'C11 H9 N5 O9'
_chemical_formula_weight 355.23
_chemical_name_systematic ' imidazole-4-acetic acid picric acid'
_space_group_IT_number 15
_symmetry_cell_setting monoclinic
_symmetry_space_group_name_Hall '-C 2yc'
_symmetry_space_group_name_H-M 'C 1 2/c 1'
_audit_creation_method SHELXL
_cell_angle_alpha 90.00
_cell_angle_beta 116.431(15)
_cell_angle_gamma 90.00
_cell_formula_units_Z 8
_cell_length_a 15.096(3)
_cell_length_b 15.381(3)
_cell_length_c 13.373(3)
_cell_measurement_reflns_used 25
_cell_measurement_temperature 293(2)
_cell_measurement_theta_max 23
_cell_measurement_theta_min 20
_cell_volume 2780.5(11)
_diffrn_ambient_temperature 293(2)
_diffrn_measurement_device AFC-5R
_diffrn_measurement_method \w-2\q
_diffrn_radiation_monochromator graphite
_diffrn_radiation_source 'fine-focus sealed tube'
_diffrn_radiation_type CuK\a
_diffrn_radiation_wavelength 1.54180
_diffrn_reflns_av_R_equivalents 0.0375
_diffrn_reflns_av_sigmaI/netI 0.0210
_diffrn_reflns_limit_h_max 17
_diffrn_reflns_limit_h_min -15
_diffrn_reflns_limit_k_max 17
_diffrn_reflns_limit_k_min 0
_diffrn_reflns_limit_l_max 0
_diffrn_reflns_limit_l_min -15
_diffrn_reflns_number 2371
_diffrn_reflns_theta_max 63.04
_diffrn_reflns_theta_min 4.35
_diffrn_standards_decay_% <1
_diffrn_standards_interval_count 100
_diffrn_standards_number 4
_exptl_absorpt_coefficient_mu 1.322
_exptl_absorpt_correction_T_max 0.768
_exptl_absorpt_correction_T_min 0.460
_exptl_absorpt_correction_type '\y scan at \c = simeq 90\% (TEXSAN; Molecular Structure Corporation, 1992)'
_exptl_crystal_colour yellow
_exptl_crystal_density_diffrn 1.697
_exptl_crystal_density_meas 1.652(2)
_exptl_crystal_density_method 'flotation CCl~4~--C~6~H~6~ mixture'
_exptl_crystal_description plate
_exptl_crystal_F_000 1456
_exptl_crystal_size_max 0.7
_exptl_crystal_size_mid 0.4
_exptl_crystal_size_min 0.2
_refine_diff_density_max 0.284
_refine_diff_density_min -0.255
_refine_ls_extinction_coef 0.0059(5)
_refine_ls_extinction_method SHELXL
_refine_ls_goodness_of_fit_all 0.986
_refine_ls_goodness_of_fit_obs 1.002
_refine_ls_hydrogen_treatment 'H atoms fixed'
_refine_ls_matrix_type full
_refine_ls_number_parameters 227
_refine_ls_number_reflns 2244
_refine_ls_number_restraints 0
_refine_ls_restrained_S_all 1.195
_refine_ls_restrained_S_obs 1.002
_refine_ls_R_factor_all 0.0634
_refine_ls_R_factor_obs 0.0447
_refine_ls_shift/esd_max 0.043
_refine_ls_shift/esd_mean 0.006
_refine_ls_structure_factor_coef Fsqd
_refine_ls_weighting_details 'w = 1/[\s^2^(Fo^2^)+(0.0987P)^2^ + 2.6211P] where P=(Fo^2^+2Fc^2^)/3'
_refine_ls_weighting_scheme calc
_refine_ls_wR_factor_all 0.1761
_refine_ls_wR_factor_obs 0.1375
_reflns_number_observed 1933
_reflns_number_total 2264
_reflns_observed_criterion >2sigma(I)
_cod_data_source_file fr1010.cif
_cod_data_source_block I
_cod_depositor_comments
;
The following automatic conversions were performed:
'_symmetry_cell_setting' value 'Monoclinic' changed to 'monoclinic'
according to '/home/saulius/struct/CIF-dictionaries/cif_core.dic'
dictionary named 'cif_core.dic' version 2.4.1 from 2010-06-29.

Automatic conversion script
Id: cif_fix_enum 1527 2010-12-29 10:47:43Z saulius 

The following automatic conversions were performed:

'_symmetry_cell_setting' value 'Monoclinic' changed to 'monoclinic'
according to /home/saulius/struct/CIF-dictionaries/cif_core.dic
dictionary named 'cif_core.dic' version 2.4.1 from 2010-06-29.

Automatic conversion script
Id: cif_fix_values 1715 2011-07-08 13:25:40Z adriana 

The following automatic conversions were performed:

'_refine_ls_weighting_scheme' value 'calc w =
1/[\s^2^(Fo^2^)+(0.0987P)^2^ + 2.6211P] where P=(Fo^2^+2Fc^2^)/3' was
changed to 'calc'. New tag '_refine_ls_weighting_details' was
created. The value of the new tag was set to 'w =
1/[\s^2^(Fo^2^)+(0.0987P)^2^ + 2.6211P] where P=(Fo^2^+2Fc^2^)/3'.

Automatic conversion script
Id: cif_fix_values 3143 2015-03-26 13:38:13Z robertas 
;
_cod_original_cell_volume 2780.5(10)
_cod_original_sg_symbol_H-M 'C 2/c'
_cod_database_code 2005993

loop_
_symmetry_equiv_pos_as_xyz
'x, y, z'
'-x, y, -z+1/2'
'x+1/2, y+1/2, z'
'-x+1/2, y+1/2, -z+1/2'
'-x, -y, -z'
'x, -y, z-1/2'
'-x+1/2, -y+1/2, -z'
'x+1/2, -y+1/2, z-1/2'

loop_
_atom_site_aniso_label
_atom_site_aniso_U_11
_atom_site_aniso_U_12
_atom_site_aniso_U_13
_atom_site_aniso_U_22
_atom_site_aniso_U_23
_atom_site_aniso_U_33
C1A 0.0281(11) 0.0014(9) 0.0094(9) 0.0355(12) 0.0006(9) 0.0458(12)
O1A 0.0250(9) 0.0025(7) 0.0113(9) 0.0447(10) 0.0049(9) 0.0978(15)
C2A 0.0347(12) 0.0044(8) 0.0123(10) 0.0293(11) 0.0003(9) 0.0427(12)
N2A 0.0445(12) 0.0067(8) 0.0174(10) 0.0326(11) 0.0036(8) 0.0565(12)
O2A 0.0422(11) 0.0151(8) 0.0129(10) 0.0458(11) 0.0062(10) 0.103(2)
O2'A 0.0662(13) 0.0027(9) 0.0357(14) 0.0299(10) 0.0078(11) 0.136(2)
C3A 0.0365(12) -0.0065(9) 0.0157(10) 0.0323(11) -0.0066(9) 0.0466(13)
C4A 0.0241(11) -0.0013(8) 0.0095(9) 0.0376(12) -0.0075(9) 0.0475(12)
N4A 0.0278(10) -0.0030(9) 0.0119(9) 0.0502(13) -0.0177(10) 0.0634(13)
O4A 0.0396(11) -0.0210(9) 0.0226(11) 0.0639(13) -0.0209(11) 0.100(2)
O4'A 0.0363(10) 0.0152(10) 0.0061(11) 0.0636(14) -0.0064(13) 0.128(2)
C5A 0.0302(11) 0.0050(9) 0.0107(10) 0.0333(12) -0.0039(9) 0.0492(13)
C6A 0.0305(11) -0.0021(8) 0.0115(9) 0.0281(11) -0.0031(9) 0.0451(12)
N6A 0.0346(10) -0.0021(8) 0.0181(9) 0.0318(10) -0.0032(9) 0.0573(12)
O6A 0.0607(12) -0.0259(9) 0.0165(9) 0.0519(11) -0.0116(9) 0.0588(11)
O6'A 0.0627(12) -0.0031(8) 0.0143(10) 0.0360(9) 0.0126(9) 0.0742(13)
N1A 0.0323(10) -0.0095(8) 0.0097(9) 0.0360(10) -0.0066(8) 0.0513(11)
C2A 0.0371(12) -0.0018(9) 0.0108(10) 0.0296(11) -0.0021(9) 0.0518(13)
N3A 0.0262(9) -0.0014(7) 0.0061(8) 0.0303(9) -0.0023(7) 0.0472(11)
C4A 0.0300(11) 0.0001(8) 0.0066(8) 0.0309(11) -0.0024(8) 0.0368(11)
C5A 0.0285(11) 0.0004(9) 0.0075(9) 0.0406(12) -0.0047(10) 0.0462(12)
C6A 0.0412(12) -0.0016(9) 0.0089(10) 0.0295(12) -0.0004(9) 0.0425(12)
C7A 0.0330(11) -0.0017(8) 0.0112(10) 0.0268(11) -0.0025(9) 0.0469(12)
O7A 0.0775(13) -0.0337(10) 0.0283(10) 0.0502(11) -0.0131(8) 0.0538(11)
O7'A 0.0620(11) -0.0259(8) 0.0193(9) 0.0442(10) -0.0121(7) 0.0500(10)

loop_
_atom_site_label
_atom_site_fract_x
_atom_site_fract_y
_atom_site_fract_z
_atom_site_U_iso_or_equiv
C1A 0.0369(2) 0.0808(1) 0.1346(2) 0.0391(5)
O1A 0.1280(1) 0.0890(1) 0.1707(2) 0.0618(6)
C2A -0.0181(2) 0.0006(1) 0.1157(2) 0.0374(5)
N2A 0.0335(2) -0.0821(1) 0.1442(2) 0.0464(5)
O2A 0.1233(1) -0.0837(1) 0.1853(2) 0.0707(6)
O2'A -0.0157(2) -0.1483(1) 0.1222(2) 0.0808(7)
C3A -0.1197(2) -0.0024(1) 0.0699(2) 0.0395(5)
C4A -0.1732(2) 0.0734(1) 0.0375(2) 0.0388(5)
N4A -0.2797(1) 0.0693(1) -0.0135(2) 0.0503(6)
O4A -0.3198(1) 0.0015(1) -0.0112(2) 0.0712(6)
O4'A -0.3268(1) 0.1342(2) -0.0598(2) 0.0871(8)
C5A -0.1271(2) 0.1541(1) 0.0515(2) 0.0402(6)
C6A -0.0268(2) 0.1559(1) 0.1014(2) 0.0365(5)
N6A 0.0211(1) 0.2407(1) 0.1216(2) 0.0421(5)
O6A 0.0840(1) 0.2570(1) 0.2156(2) 0.0609(6)
O6'A -0.0051(1) 0.2924(1) 0.0455(2) 0.0637(6)
H3A -0.1522 -0.0565 0.0600 0.050
H5A -0.1683 0.2058 0.0200 0.050
N1B 0.5456(1) -0.0219(1) 0.1463(2) 0.0432(5)
C2B 0.6399(2) -0.0440(1) 0.1971(2) 0.0428(6)
N3B 0.6928(1) 0.0281(1) 0.2317(2) 0.0384(5)
C4B 0.6304(2) 0.0988(1) 0.2015(2) 0.0356(5)
C5B 0.5375(2) 0.0666(2) 0.1475(2) 0.0418(6)
C6B 0.6677(2) 0.1896(1) 0.2270(2) 0.0414(6)
C7B 0.7036(2) 0.2149(1) 0.3472(2) 0.0380(5)
O7B 0.6802(2) 0.1754(1) 0.4105(2) 0.0609(6)
O7'B 0.7601(1) 0.2829(1) 0.3763(1) 0.0542(5)
H1B 0.4972 -0.0639 0.1200 0.050
H2B 0.6670 -0.1028 0.2200 0.050
H3B 0.7592 0.0365 0.2800 0.050
H5B 0.4759 0.0996 0.1200 0.050
H6aB 0.7258 0.1973 0.2000 0.050
H6bB 0.6104 0.2333 0.1800 0.050
H7'B 0.7763 0.3016 0.4400 0.050

loop_
_atom_type_symbol
_atom_type_description
_atom_type_scat_dispersion_real
_atom_type_scat_dispersion_imag
_atom_type_scat_source
C C 0.0181 0.0091 'International Tables Vol C Tables 4.2.6.8 and 6.1.1.4'
H H 0.0000 0.0000 'International Tables Vol C Tables 4.2.6.8 and 6.1.1.4'
N N 0.0311 0.0180 'International Tables Vol C Tables 4.2.6.8 and 6.1.1.4'
O O 0.0492 0.0322 'International Tables Vol C Tables 4.2.6.8 and 6.1.1.4'

loop_
_geom_angle_atom_site_label_1
_geom_angle_atom_site_label_2
_geom_angle_atom_site_label_3
_geom_angle
_geom_angle_publ_flag
O1A C1A C6A 120.6(2) no
O1A C1A C2A 127.1(2) no
C6A C1A C2A 112.2(2) no
C3A C2A C1A 123.1(2) no
C3A C2A N2A 116.7(2) no
C1A C2A N2A 120.2(2) no
O2A N2A O2'A 122.0(2) yes
O2A N2A C2A 119.7(2) yes
O2'A N2A C2A 118.2(2) yes
C4A C3A C2A 119.7(2) no
C3A C4A C5A 121.6(2) no
C3A C4A N4A 119.2(2) no
C5A C4A N4A 119.1(2) no
O4A N4A O4'A 122.1(2) yes
O4A N4A C4A 119.3(2) yes
O4'A N4A C4A 118.6(2) yes
C6A C5A C4A 117.8(2) no
C5A C6A C1A 125.5(2) no
C5A C6A N6A 117.5(2) no
C1A C6A N6A 116.9(2) no
O6'A N6A O6A 123.0(2) yes
O6'A N6A C6A 118.9(2) yes
O6A N6A C6A 118.1(2) yes
C2B N1B C5B 109.4(2) yes
N1B C2B N3B 107.9(2) yes
C2B N3B C4B 109.4(2) yes
C5B C4B N3B 106.2(2) yes
C5B C4B C6B 131.5(2) yes
N3B C4B C6B 122.3(2) yes
C4B C5B N1B 107.0(2) yes
C4B C6B C7B 114.0(2) yes
O7B C7B O7'B 123.4(2) yes
O7B C7B C6B 122.6(2) yes
O7'B C7B C6B 113.9(2) yes

loop_
_geom_bond_atom_site_label_1
_geom_bond_atom_site_label_2
_geom_bond_site_symmetry_2
_geom_bond_distance
_geom_bond_publ_flag
C1A O1A . 1.245(3) yes
C1A C6A . 1.440(3) yes
C1A C2A . 1.445(3) yes
C2A C3A . 1.376(3) yes
C2A N2A . 1.451(3) yes
N2A O2A . 1.215(3) yes
N2A O2'A . 1.217(3) yes
C3A C4A . 1.373(3) yes
C4A C5A . 1.395(3) yes
C4A N4A . 1.442(3) yes
N4A O4A . 1.213(3) yes
N4A O4'A . 1.221(3) yes
C5A C6A . 1.356(3) yes
C6A N6A . 1.457(3) yes
N6A O6'A . 1.211(3) yes
N6A O6A . 1.217(3) yes
N1B C2B . 1.321(3) yes
N1B C5B . 1.367(3) yes
C2B N3B . 1.323(3) yes
N3B C4B . 1.377(3) yes
C4B C5B . 1.353(3) yes
C4B C6B . 1.489(3) yes
C6B C7B . 1.501(3) yes
C7B O7B . 1.215(3) yes
C7B O7'B . 1.295(3) yes

loop_
_geom_contact_atom_site_label_1
_geom_contact_atom_site_label_2
_geom_contact_distance
_geom_contact_site_symmetry_2
_geom_contact_publ_flag
O6A O6A 3.059(3) 2_555 no
O1A N3B 2.599(3) 2_655 no
O2A N3B 3.025(3) 2_655 no
N3B O1A 2.599(3) 2_655 yes
N3B O2A 3.025(3) 2_655 yes
O4A N1B 3.082(3) 5_555 no
N1B O4A 3.082(3) 5_555 yes
O4A O7B 2.914(3) 6_455 no
O7B O4A 2.914(3) 6_656 yes
O4'A O6'A 2.862(3) 7_455 yes
O6'A O4'A 2.862(3) 7_455 no
O7B O7'B 2.659(3) 7_656 no
O7'B O7B 2.659(3) 7_656 yes

loop_
_geom_torsion_atom_site_label_1
_geom_torsion_atom_site_label_2
_geom_torsion_atom_site_label_3
_geom_torsion_atom_site_label_4
_geom_torsion
_geom_torsion_publ_flag
O1A C1A C2A N2A 2.9(2) no
O1A C1A C2A C3A -176.3(3) no
C6A C1A C2A N2A -179.9(2) no
C6A C1A C2A C3A 0.7(2) no
O1A C1A C6A C5A 173.5(3) no
O1A C1A C6A N6A -5.4(2) no
C2A C1A C6A C5A -3.8(2) no
C2A C1A C6A N6A 177.2(2) no
C1A C2A N2A O2A 1.0(2) yes
C1A C2A N2A O2'A -176.6(3) yes
C3A C2A N2A O2A -179.6(3) no
C3A C2A N2A O2'A 2.6(2) no
C1A C2A C3A C4A 1.6(2) no
N2A C2A C3A C4A -177.6(3) no
C2A C3A C4A N4A 178.2(3) no
C2A C3A C4A C5A -1.0(2) no
C3A C4A N4A O4A 11.4(2) yes
C3A C4A N4A O4'A -167.0(3) yes
C5A C4A N4A O4A -169.2(3) no
C5A C4A N4A O4'A 12.2(2) no
C3A C4A C5A C6A -1.7(2) no
N4A C4A C5A C6A 178.9(3) no
C4A C5A C6A C1A 4.5(2) no
C4A C5A C6A N6A -176.5(2) no
C1A C6A N6A O6A -52.9(2) no
C1A C6A N6A O6'A 128.9(2) no
C5A C6A N6A O6A 128.0(2) yes
C5A C6A N6A O6'A -50.0(2) yes
C5B N1B C2B N3B 0.4(2) no
C2B N1B C5B C4B -0.2(2) no
N1B C2B N3B C4B -0.2(2) no
C2B N3B C4B C5B 0.1(2) no
C2B N3B C4B C6B -178.8(2) no
N3B C4B C5B N1B 0.1(2) no
C6B C4B C5B N1B 179.1(3) no
N3B C4B C6B C7B -74.9(2) yes
C5B C4B C6B C7B 106.2(3) yes
C4B C6B C7B O7B -19.0(2) yes
C4B C6B C7B O7'B 161.9(2) yes
